data_7155406
loop_
_publ_author_name
'Pereira, Raul'
'Pfeifer, Lukas'
'Fournier, Jean'
'Gouverneur, V\'eronique'
'Cvengro\<s, J\'an'

_publ_section_title
;
 Twisting the ethano-Tr\"oger's base: the bisamide.
;
_journal_issue 3
_journal_name_full 'Organic &amp; biomolecular chemistry'
_journal_page_first 628
_journal_page_last 633
_journal_paper_doi 10.1039/c6ob02359b
_journal_volume 15
_journal_year 2017
_chemical_formula_moiety 'C18 H18 F2 N2'
_chemical_formula_sum 'C18 H18 F2 N2'
_chemical_formula_weight 300.34
_chemical_name_systematic
; 
 ? 
;
_space_group_IT_number 14
_symmetry_cell_setting monoclinic
_symmetry_Int_Tables_number 14
_symmetry_space_group_name_Hall '-P 2ybc'
_symmetry_space_group_name_H-M 'P 1 21/c 1'
_atom_sites_solution_hydrogens geom
_atom_sites_solution_primary direct
_atom_sites_solution_secondary difmap
_audit_creation_method SHELXL-97
_audit_update_record
;
2016-01-27 deposited with the CCDC.
2016-12-06 downloaded from the CCDC.
;
_cell_angle_alpha 90.00
_cell_angle_beta 93.6580(10)
_cell_angle_gamma 90.00
_cell_formula_units_Z 4
_cell_length_a 12.2306(7)
_cell_length_b 13.6348(8)
_cell_length_c 8.4844(5)
_cell_measurement_reflns_used 9951
_cell_measurement_temperature 99(2)
_cell_measurement_theta_max 37.48
_cell_measurement_theta_min 2.83
_cell_volume 1411.99(14)
_computing_cell_refinement 'Bruker SAINT'
_computing_data_collection 'Bruker APEX2'
_computing_data_reduction 'Bruker SAINT'
_computing_molecular_graphics 'Bruker SHELXTL'
_computing_publication_material 'Bruker SHELXTL'
_computing_structure_refinement 'SHELXL-97 (Sheldrick, 2008)'
_computing_structure_solution 'SHELXS-97 (Sheldrick, 2008)'
_diffrn_ambient_temperature 99(2)
_diffrn_measured_fraction_theta_full 1.000
_diffrn_measured_fraction_theta_max 1.000
_diffrn_measurement_device_type 'Bruker APEX-II CCD'
_diffrn_measurement_method '\f and \w scans'
_diffrn_radiation_monochromator graphite
_diffrn_radiation_source 'sealed tube'
_diffrn_radiation_type MoK\a
_diffrn_radiation_wavelength 0.71073
_diffrn_reflns_av_R_equivalents 0.0234
_diffrn_reflns_av_sigmaI/netI 0.0163
_diffrn_reflns_limit_h_max 16
_diffrn_reflns_limit_h_min -16
_diffrn_reflns_limit_k_max 18
_diffrn_reflns_limit_k_min -18
_diffrn_reflns_limit_l_max 11
_diffrn_reflns_limit_l_min -11
_diffrn_reflns_number 20793
_diffrn_reflns_theta_full 28.70
_diffrn_reflns_theta_max 28.70
_diffrn_reflns_theta_min 1.67
_exptl_absorpt_coefficient_mu 0.102
_exptl_absorpt_correction_T_max 0.9665
_exptl_absorpt_correction_T_min 0.9486
_exptl_absorpt_correction_type multi-scan
_exptl_absorpt_process_details SADABS-2004/1
_exptl_crystal_colour colourless
_exptl_crystal_density_diffrn 1.413
_exptl_crystal_density_method 'not measured'
_exptl_crystal_description block
_exptl_crystal_F_000 632
_exptl_crystal_recrystallization_method 'Re-crystallisation from solvent: Chloroform/Pentane'
_exptl_crystal_size_max 0.52
_exptl_crystal_size_mid 0.51
_exptl_crystal_size_min 0.34
_refine_diff_density_max 0.605
_refine_diff_density_min -0.251
_refine_diff_density_rms 0.054
_refine_ls_extinction_method none
_refine_ls_goodness_of_fit_ref 1.033
_refine_ls_hydrogen_treatment constr
_refine_ls_matrix_type full
_refine_ls_number_parameters 201
_refine_ls_number_reflns 3657
_refine_ls_number_restraints 0
_refine_ls_restrained_S_all 1.033
_refine_ls_R_factor_all 0.0447
_refine_ls_R_factor_gt 0.0406
_refine_ls_shift/su_max 0.001
_refine_ls_shift/su_mean 0.000
_refine_ls_structure_factor_coef Fsqd
_refine_ls_weighting_details 'calc w=1/[\s^2^(Fo^2^)+(0.0689P)^2^+0.5992P] where P=(Fo^2^+2Fc^2^)/3'
_refine_ls_weighting_scheme calc
_refine_ls_wR_factor_gt 0.1138
_refine_ls_wR_factor_ref 0.1174
_reflns_number_gt 3278
_reflns_number_total 3657
_reflns_threshold_expression >2sigma(I)
_cod_data_source_file c6ob02359b2.cif
_cod_data_source_block rp620_1
_cod_depositor_comments 'Adding full bibliography for 7155403--7155407.cif.'
_cod_original_sg_symbol_H-M P2(1)/c
_cod_database_code 7155406

loop_
_symmetry_equiv_pos_as_xyz
'x, y, z'
'-x, y+1/2, -z+1/2'
'-x, -y, -z'
'x, -y-1/2, z-1/2'

loop_
_atom_site_label
_atom_site_type_symbol
_atom_site_fract_x
_atom_site_fract_y
_atom_site_fract_z
_atom_site_U_iso_or_equiv
_atom_site_adp_type
_atom_site_occupancy
_atom_site_symmetry_multiplicity
_atom_site_calc_flag
_atom_site_refinement_flags
F1 F 0.11788(6) 0.42721(6) 0.58716(9) 0.02348(18) Uani 1 1 d .
F2 F 0.37583(6) 0.57926(5) -0.08269(8) 0.02062(17) Uani 1 1 d .
N1 N 0.24198(8) 0.57384(7) 0.47708(11) 0.01438(19) Uani 1 1 d .
N2 N 0.37500(7) 0.61184(7) 0.23175(11) 0.01451(19) Uani 1 1 d .
C1 C 0.26705(8) 0.47461(8) 0.44142(12) 0.0132(2) Uani 1 1 d .
C2 C 0.20417(9) 0.40060(8) 0.50326(13) 0.0162(2) Uani 1 1 d .
C3 C 0.22523(10) 0.30196(8) 0.48769(13) 0.0193(2) Uani 1 1 d .
H3 H 0.1795 0.2546 0.5326 0.023 Uiso 1 1 calc R
C4 C 0.31462(10) 0.27252(8) 0.40515(13) 0.0182(2) Uani 1 1 d .
C5 C 0.37655(9) 0.34468(8) 0.33735(13) 0.0164(2) Uani 1 1 d .
H5 H 0.4363 0.3254 0.2781 0.020 Uiso 1 1 calc R
C6 C 0.35435(9) 0.44459(8) 0.35295(12) 0.0138(2) Uani 1 1 d .
C7 C 0.42564(8) 0.51741(8) 0.27024(13) 0.0158(2) Uani 1 1 d .
H7A H 0.4931 0.5291 0.3386 0.019 Uiso 1 1 calc R
H7B H 0.4479 0.4871 0.1713 0.019 Uiso 1 1 calc R
C8 C 0.37913(10) 0.68130(8) 0.36227(13) 0.0186(2) Uani 1 1 d .
H8A H 0.3347 0.7397 0.3311 0.022 Uiso 1 1 calc R
H8B H 0.4558 0.7031 0.3848 0.022 Uiso 1 1 calc R
C9 C 0.33636(10) 0.63701(8) 0.51186(13) 0.0189(2) Uani 1 1 d .
H9A H 0.3955 0.5985 0.5677 0.023 Uiso 1 1 calc R
H9B H 0.3156 0.6905 0.5829 0.023 Uiso 1 1 calc R
C10 C 0.15443(9) 0.61909(8) 0.37626(12) 0.0155(2) Uani 1 1 d .
H10A H 0.1470 0.6883 0.4090 0.019 Uiso 1 1 calc R
H10B H 0.0847 0.5855 0.3955 0.019 Uiso 1 1 calc R
C11 C 0.16983(9) 0.61686(8) 0.19953(12) 0.0134(2) Uani 1 1 d .
C12 C 0.07683(9) 0.62071(8) 0.09471(13) 0.0157(2) Uani 1 1 d .
H12 H 0.0071 0.6300 0.1359 0.019 Uiso 1 1 calc R
C13 C 0.08301(9) 0.61144(8) -0.06797(13) 0.0162(2) Uani 1 1 d .
C14 C 0.18540(9) 0.59488(8) -0.12702(13) 0.0168(2) Uani 1 1 d .
H14 H 0.1921 0.5850 -0.2368 0.020 Uiso 1 1 calc R
C15 C 0.27639(9) 0.59310(8) -0.02309(13) 0.0146(2) Uani 1 1 d .
C16 C 0.27373(8) 0.60677(7) 0.13965(12) 0.0130(2) Uani 1 1 d .
C17 C 0.34292(12) 0.16537(9) 0.39044(16) 0.0255(3) Uani 1 1 d .
H17A H 0.3215 0.1427 0.2833 0.038 Uiso 1 1 calc R
H17B H 0.3036 0.1273 0.4668 0.038 Uiso 1 1 calc R
H17C H 0.4220 0.1565 0.4117 0.038 Uiso 1 1 calc R
C18 C -0.01714(10) 0.62014(9) -0.18039(14) 0.0227(2) Uani 1 1 d .
H18A H -0.0277 0.6889 -0.2114 0.034 Uiso 1 1 calc R
H18B H -0.0816 0.5970 -0.1283 0.034 Uiso 1 1 calc R
H18C H -0.0072 0.5802 -0.2745 0.034 Uiso 1 1 calc R

loop_
_atom_site_aniso_label
_atom_site_aniso_U_11
_atom_site_aniso_U_22
_atom_site_aniso_U_33
_atom_site_aniso_U_23
_atom_site_aniso_U_13
_atom_site_aniso_U_12
F1 0.0204(4) 0.0269(4) 0.0243(4) 0.0020(3) 0.0110(3) -0.0002(3)
F2 0.0183(3) 0.0260(4) 0.0184(3) 0.0002(3) 0.0081(3) 0.0028(3)
N1 0.0158(4) 0.0138(4) 0.0134(4) -0.0011(3) -0.0003(3) 0.0022(3)
N2 0.0135(4) 0.0135(4) 0.0163(4) -0.0001(3) -0.0012(3) 0.0005(3)
C1 0.0138(5) 0.0138(5) 0.0117(4) -0.0002(3) -0.0010(3) 0.0007(4)
C2 0.0141(5) 0.0205(5) 0.0140(5) 0.0010(4) 0.0017(4) -0.0005(4)
C3 0.0215(5) 0.0172(5) 0.0189(5) 0.0031(4) -0.0003(4) -0.0041(4)
C4 0.0223(5) 0.0143(5) 0.0174(5) 0.0000(4) -0.0037(4) -0.0002(4)
C5 0.0166(5) 0.0156(5) 0.0168(5) -0.0010(4) -0.0004(4) 0.0022(4)
C6 0.0132(5) 0.0144(5) 0.0137(4) 0.0008(4) -0.0008(4) 0.0005(4)
C7 0.0126(5) 0.0151(5) 0.0198(5) 0.0018(4) 0.0025(4) 0.0012(4)
C8 0.0212(5) 0.0160(5) 0.0184(5) -0.0010(4) -0.0012(4) -0.0026(4)
C9 0.0225(5) 0.0178(5) 0.0159(5) -0.0016(4) -0.0017(4) -0.0007(4)
C10 0.0161(5) 0.0181(5) 0.0124(4) -0.0002(4) 0.0024(4) 0.0046(4)
C11 0.0154(5) 0.0127(4) 0.0124(4) 0.0001(4) 0.0017(4) 0.0013(4)
C12 0.0144(5) 0.0158(5) 0.0169(5) 0.0009(4) 0.0009(4) 0.0022(4)
C13 0.0187(5) 0.0136(5) 0.0159(5) 0.0004(4) -0.0028(4) -0.0002(4)
C14 0.0227(5) 0.0152(5) 0.0126(5) -0.0008(4) 0.0011(4) -0.0001(4)
C15 0.0153(5) 0.0135(5) 0.0155(5) 0.0001(4) 0.0047(4) 0.0011(4)
C16 0.0139(5) 0.0114(4) 0.0135(5) 0.0003(3) 0.0003(4) 0.0000(4)
C17 0.0346(7) 0.0139(5) 0.0273(6) -0.0006(4) -0.0025(5) 0.0020(5)
C18 0.0227(6) 0.0240(6) 0.0205(5) 0.0003(4) -0.0068(4) 0.0018(5)

loop_
_atom_type_symbol
_atom_type_description
_atom_type_scat_dispersion_real
_atom_type_scat_dispersion_imag
_atom_type_scat_source
C C 0.0033 0.0016 'International Tables Vol C Tables 4.2.6.8 and 6.1.1.4'
H H 0.0000 0.0000 'International Tables Vol C Tables 4.2.6.8 and 6.1.1.4'
N N 0.0061 0.0033 'International Tables Vol C Tables 4.2.6.8 and 6.1.1.4'
F F 0.0171 0.0103 'International Tables Vol C Tables 4.2.6.8 and 6.1.1.4'

loop_
_geom_angle_atom_site_label_1
_geom_angle_atom_site_label_2
_geom_angle_atom_site_label_3
_geom_angle
C1 N1 C9 115.25(9)
C1 N1 C10 115.83(9)
C9 N1 C10 114.23(9)
C16 N2 C8 115.85(9)
C16 N2 C7 115.01(8)
C8 N2 C7 114.26(9)
C2 C1 C6 116.57(10)
C2 C1 N1 118.50(10)
C6 C1 N1 124.87(10)
F1 C2 C3 117.84(10)
F1 C2 C1 118.04(10)
C3 C2 C1 124.11(11)
C2 C3 C4 119.12(11)
C5 C4 C3 118.03(10)
C5 C4 C17 121.19(11)
C3 C4 C17 120.78(11)
C4 C5 C6 122.49(11)
C5 C6 C1 119.59(10)
C5 C6 C7 118.16(10)
C1 C6 C7 122.25(9)
N2 C7 C6 115.60(9)
N2 C8 C9 112.20(9)
N1 C9 C8 112.00(9)
N1 C10 C11 115.79(9)
C12 C11 C16 119.41(10)
C12 C11 C10 118.57(9)
C16 C11 C10 121.96(9)
C13 C12 C11 122.21(10)
C12 C13 C14 118.48(10)
C12 C13 C18 121.75(10)
C14 C13 C18 119.77(10)
C15 C14 C13 118.71(10)
F2 C15 C14 118.06(9)
F2 C15 C16 117.66(9)
C14 C15 C16 124.26(10)
C15 C16 C11 116.71(9)
C15 C16 N2 118.37(9)
C11 C16 N2 124.90(9)

loop_
_geom_bond_atom_site_label_1
_geom_bond_atom_site_label_2
_geom_bond_distance
F1 C2 1.3595(13)
F2 C15 1.3597(12)
N1 C1 1.4241(13)
N1 C9 1.4553(14)
N1 C10 1.4635(13)
N2 C16 1.4234(13)
N2 C8 1.4556(14)
N2 C7 1.4568(14)
C1 C2 1.3916(15)
C1 C6 1.4047(15)
C2 C3 1.3773(16)
C3 C4 1.3945(17)
C4 C5 1.3887(16)
C4 C17 1.5084(16)
C5 C6 1.3970(15)
C6 C7 1.5220(15)
C8 C9 1.5277(16)
C10 C11 1.5234(14)
C11 C12 1.3994(14)
C11 C16 1.4051(14)
C12 C13 1.3929(15)
C13 C14 1.3965(16)
C13 C18 1.5084(15)
C14 C15 1.3752(15)
C15 C16 1.3957(15)

loop_
_geom_torsion_atom_site_label_1
_geom_torsion_atom_site_label_2
_geom_torsion_atom_site_label_3
_geom_torsion_atom_site_label_4
_geom_torsion
C9 N1 C1 C2 138.95(10)
C10 N1 C1 C2 -83.96(12)
C9 N1 C1 C6 -38.20(14)
C10 N1 C1 C6 98.89(12)
C6 C1 C2 F1 -178.88(9)
N1 C1 C2 F1 3.74(14)
C6 C1 C2 C3 2.57(16)
N1 C1 C2 C3 -174.82(10)
F1 C2 C3 C4 -178.63(9)
C1 C2 C3 C4 -0.07(17)
C2 C3 C4 C5 -2.16(16)
C2 C3 C4 C17 177.77(11)
C3 C4 C5 C6 1.90(16)
C17 C4 C5 C6 -178.04(10)
C4 C5 C6 C1 0.64(16)
C4 C5 C6 C7 -178.46(10)
C2 C1 C6 C5 -2.78(15)
N1 C1 C6 C5 174.43(9)
C2 C1 C6 C7 176.28(10)
N1 C1 C6 C7 -6.51(16)
C16 N2 C7 C6 -55.30(12)
C8 N2 C7 C6 82.26(12)
C5 C6 C7 N2 154.75(9)
C1 C6 C7 N2 -24.32(14)
C16 N2 C8 C9 85.88(12)
C7 N2 C8 C9 -51.31(13)
C1 N1 C9 C8 86.55(11)
C10 N1 C9 C8 -51.23(12)
N2 C8 C9 N1 -38.76(13)
C1 N1 C10 C11 -55.46(13)
C9 N1 C10 C11 82.06(12)
N1 C10 C11 C12 154.52(10)
N1 C10 C11 C16 -22.63(15)
C16 C11 C12 C13 2.28(16)
C10 C11 C12 C13 -174.95(10)
C11 C12 C13 C14 1.93(16)
C11 C12 C13 C18 -177.27(10)
C12 C13 C14 C15 -3.07(16)
C18 C13 C14 C15 176.14(10)
C13 C14 C15 F2 -178.44(9)
C13 C14 C15 C16 0.06(17)
F2 C15 C16 C11 -177.44(9)
C14 C15 C16 C11 4.05(16)
F2 C15 C16 N2 4.04(14)
C14 C15 C16 N2 -174.47(10)
C12 C11 C16 C15 -5.07(15)
C10 C11 C16 C15 172.06(10)
C12 C11 C16 N2 173.34(10)
C10 C11 C16 N2 -9.54(16)
C8 N2 C16 C15 142.77(10)
C7 N2 C16 C15 -80.37(12)
C8 N2 C16 C11 -35.62(14)
C7 N2 C16 C11 101.25(12)
